data_7154508
loop_
_publ_author_name
'Feng, Chao'
'Wang, Hong'
'Xu, Liang'
'Li, Pengfei'

_publ_section_title
;
 N-B dative bond-induced [3.3.0] bicyclic boronate-tethered exo-selective
 intramolecular Diels-Alder reaction.
;
_journal_issue 26
_journal_name_full 'Organic &amp; biomolecular chemistry'
_journal_page_first 7136
_journal_page_last 7139
_journal_paper_doi 10.1039/c5ob00917k
_journal_volume 13
_journal_year 2015
_chemical_formula_sum 'C18 H20 B N O4'
_chemical_formula_weight 325.16
_chemical_name_systematic
; 
 ? 
;
_space_group_IT_number 14
_symmetry_cell_setting monoclinic
_symmetry_space_group_name_Hall '-P 2ybc'
_symmetry_space_group_name_H-M 'P 1 21/c 1'
_atom_sites_solution_hydrogens geom
_atom_sites_solution_primary direct
_atom_sites_solution_secondary difmap
_audit_creation_method SHELXL-97
_audit_update_record
;
2015-05-04 deposited with the CCDC.
2015-05-20 downloaded from the CCDC.
;
_cell_angle_alpha 90.00
_cell_angle_beta 112.161(2)
_cell_angle_gamma 90.00
_cell_formula_units_Z 4
_cell_length_a 13.048(2)
_cell_length_b 10.7891(19)
_cell_length_c 12.787(2)
_cell_measurement_temperature 293(2)
_cell_volume 1667.1(5)
_computing_structure_refinement 'SHELXL-97 (Sheldrick, 1997)'
_computing_structure_solution 'SHELXS-97 (Sheldrick, 1990)'
_diffrn_ambient_temperature 293(2)
_diffrn_measured_fraction_theta_full 0.993
_diffrn_measured_fraction_theta_max 0.993
_diffrn_radiation_monochromator graphite
_diffrn_radiation_source 'fine-focus sealed tube'
_diffrn_radiation_type MoK\a
_diffrn_radiation_wavelength 0.71073
_diffrn_reflns_av_R_equivalents 0.0469
_diffrn_reflns_av_sigmaI/netI 0.0480
_diffrn_reflns_limit_h_max 15
_diffrn_reflns_limit_h_min -15
_diffrn_reflns_limit_k_max 12
_diffrn_reflns_limit_k_min -12
_diffrn_reflns_limit_l_max 15
_diffrn_reflns_limit_l_min -12
_diffrn_reflns_number 9639
_diffrn_reflns_theta_full 24.92
_diffrn_reflns_theta_max 24.92
_diffrn_reflns_theta_min 1.69
_exptl_absorpt_coefficient_mu 0.090
_exptl_crystal_colour colorless
_exptl_crystal_density_diffrn 1.296
_exptl_crystal_density_method 'not measured'
_exptl_crystal_description block
_exptl_crystal_F_000 688
_refine_diff_density_max 0.235
_refine_diff_density_min -0.255
_refine_diff_density_rms 0.057
_refine_ls_extinction_method none
_refine_ls_goodness_of_fit_ref 1.098
_refine_ls_hydrogen_treatment mixed
_refine_ls_matrix_type full
_refine_ls_number_parameters 359
_refine_ls_number_reflns 2885
_refine_ls_number_restraints 381
_refine_ls_restrained_S_all 1.072
_refine_ls_R_factor_all 0.0740
_refine_ls_R_factor_gt 0.0634
_refine_ls_shift/su_max 0.000
_refine_ls_shift/su_mean 0.000
_refine_ls_structure_factor_coef Fsqd
_refine_ls_weighting_details 'calc w=1/[\s^2^(Fo^2^)+(0.0317P)^2^+2.2361P] where P=(Fo^2^+2Fc^2^)/3'
_refine_ls_weighting_scheme calc
_refine_ls_wR_factor_gt 0.1492
_refine_ls_wR_factor_ref 0.1547
_reflns_number_gt 2435
_reflns_number_total 2885
_reflns_threshold_expression >2sigma(I)
_cod_data_source_file c5ob00917k2.cif
_cod_data_source_block 1
_cod_depositor_comments 'Adding full bibliography for 7154507--7154508.cif.'
_cod_original_sg_symbol_H-M P21/c
_cod_database_code 7154508

loop_
_symmetry_equiv_pos_as_xyz
'x, y, z'
'-x, y+1/2, -z+1/2'
'-x, -y, -z'
'x, -y-1/2, z-1/2'

loop_
_atom_site_label
_atom_site_type_symbol
_atom_site_fract_x
_atom_site_fract_y
_atom_site_fract_z
_atom_site_U_iso_or_equiv
_atom_site_adp_type
_atom_site_occupancy
_atom_site_symmetry_multiplicity
_atom_site_calc_flag
_atom_site_refinement_flags
_atom_site_disorder_assembly
_atom_site_disorder_group
B1 B 0.3734(2) 0.0467(3) 0.1992(2) 0.0272(6) Uani 1 1 d . A 1
C1 C 0.5380(2) 0.0520(3) 0.3602(2) 0.0333(6) Uani 1 1 d U A 1
C2 C 0.5232(2) 0.1852(3) 0.3200(2) 0.0346(6) Uani 1 1 d U A 1
H2A H 0.5111 0.2382 0.3756 0.042 Uiso 1 1 calc R A 1
H2B H 0.5888 0.2138 0.3087 0.042 Uiso 1 1 calc R A 1
C3 C 0.4070(2) 0.0930(3) 0.0358(2) 0.0343(6) Uani 1 1 d U A 1
C4 C 0.4527(2) 0.2044(3) 0.1096(2) 0.0392(7) Uani 1 1 d U A 1
H4A H 0.5322 0.2094 0.1305 0.047 Uiso 1 1 calc R A 1
H4B H 0.4195 0.2798 0.0698 0.047 Uiso 1 1 calc R A 1
C5A C 0.3385(19) 0.280(2) 0.214(3) 0.028(3) Uani 0.386(3) 1 d PDU A 1
H5AA H 0.3382 0.3547 0.1722 0.034 Uiso 0.386(3) 1 calc PR A 1
H5AB H 0.3476 0.3017 0.2911 0.034 Uiso 0.386(3) 1 calc PR A 1
C5B C 0.3290(12) 0.2680(11) 0.2142(16) 0.037(3) Uani 0.614(3) 1 d PDU A 2
H5BA H 0.284(4) 0.280(5) 0.140(4) 0.044 Uiso 0.614(3) 1 d P A 2
H5BB H 0.370(4) 0.346(5) 0.260(4) 0.044 Uiso 0.614(3) 1 d P A 2
C6A C 0.2289(6) 0.1970(6) 0.1531(7) 0.0362(15) Uani 0.386(3) 1 d PU A 1
H6A H 0.2169 0.1868 0.0732 0.043 Uiso 0.386(3) 1 calc PR A 1
C6B C 0.2780(4) 0.1913(4) 0.2784(4) 0.0330(10) Uani 0.614(3) 1 d PDU A 2
C7A C 0.1258(6) 0.2481(7) 0.1628(8) 0.0496(19) Uani 0.386(3) 1 d PU A 1
H7A H 0.1122 0.3329 0.1561 0.060 Uiso 0.386(3) 1 calc PR A 1
C7B C 0.1764(4) 0.2369(5) 0.2928(5) 0.0475(12) Uani 0.614(3) 1 d PU A 2
H7B H 0.1690 0.3211 0.3039 0.057 Uiso 0.614(3) 1 calc PR A 2
C8A C 0.0549(6) 0.1736(7) 0.1807(8) 0.0496(19) Uani 0.386(3) 1 d PU A 1
H8A H -0.0092 0.2094 0.1826 0.060 Uiso 0.386(3) 1 calc PR A 1
C8B C 0.0964(4) 0.1600(5) 0.2901(5) 0.0483(12) Uani 0.614(3) 1 d PU A 2
H8B H 0.0366 0.1931 0.3032 0.058 Uiso 0.614(3) 1 calc PR A 2
C9A C 0.0668(8) 0.0366(8) 0.1985(10) 0.0437(18) Uani 0.386(3) 1 d PU A 1
H9A H -0.0016 -0.0008 0.1457 0.052 Uiso 0.386(3) 1 calc PR A 1
C9B C 0.0950(5) 0.0213(5) 0.2671(6) 0.0381(12) Uani 0.614(3) 1 d PU A 2
H9B H 0.0802 -0.0210 0.3278 0.046 Uiso 0.614(3) 1 calc PR A 2
C10A C 0.1623(5) -0.0148(7) 0.1669(6) 0.0369(15) Uani 0.386(3) 1 d PU A 1
H10A H 0.1389 -0.0085 0.0847 0.044 Uiso 0.386(3) 1 calc PR A 1
C10B C 0.2104(3) -0.0248(4) 0.2716(4) 0.0313(9) Uani 0.614(3) 1 d PU A 2
H10B H 0.2589 -0.0238 0.3517 0.038 Uiso 0.614(3) 1 calc PR A 2
C11A C 0.2502(18) 0.063(2) 0.214(2) 0.025(2) Uani 0.386(3) 1 d PU A 1
H11A H 0.2637 0.0740 0.2940 0.030 Uiso 0.386(3) 1 calc PR A 1
C11B C 0.2640(12) 0.0708(15) 0.2115(15) 0.030(2) Uani 0.614(3) 1 d PU A 2
C12A C 0.0744(8) 0.0033(10) 0.3143(10) 0.059(3) Uani 0.386(3) 1 d PU A 1
H12A H 0.1445 0.0300 0.3685 0.088 Uiso 0.386(3) 1 calc PR A 1
H12B H 0.0678 -0.0849 0.3195 0.088 Uiso 0.386(3) 1 calc PR A 1
H12C H 0.0158 0.0434 0.3295 0.088 Uiso 0.386(3) 1 calc PR A 1
C12B C -0.0010(4) -0.0076(5) 0.1573(5) 0.0491(13) Uani 0.614(3) 1 d PU A 2
H12D H -0.0676 0.0289 0.1588 0.074 Uiso 0.614(3) 1 calc PR A 2
H12E H -0.0103 -0.0958 0.1486 0.074 Uiso 0.614(3) 1 calc PR A 2
H12F H 0.0141 0.0259 0.0950 0.074 Uiso 0.614(3) 1 calc PR A 2
C13B C 0.2056(9) -0.1568(11) 0.2358(8) 0.0379(19) Uani 0.565(7) 1 d PU A 2
C13A C 0.1920(11) -0.1531(14) 0.1996(10) 0.0333(19) Uani 0.435(7) 1 d PU A 1
C14B C 0.1796(5) -0.1837(7) 0.1197(7) 0.0423(15) Uani 0.565(7) 1 d PU A 2
H14B H 0.1695 -0.1187 0.0690 0.051 Uiso 0.565(7) 1 calc PR A 2
C14A C 0.1499(8) -0.2331(11) 0.1124(9) 0.0477(19) Uani 0.435(7) 1 d PU A 1
H14A H 0.1069 -0.2029 0.0412 0.057 Uiso 0.435(7) 1 calc PR A 1
C15A C 0.1700(9) -0.3605(12) 0.1274(11) 0.054(2) Uani 0.435(7) 1 d PU A 1
H15A H 0.1491 -0.4142 0.0660 0.065 Uiso 0.435(7) 1 calc PR A 1
H6B H 0.337(5) 0.165(5) 0.362(5) 0.065 Uiso 0.614(3) 1 d P A 2
H11B H 0.203(5) 0.078(5) 0.135(5) 0.065 Uiso 0.614(3) 1 d P A 2
C15B C 0.1690(5) -0.3056(7) 0.0801(7) 0.0534(17) Uani 0.565(7) 1 d PU A 2
H15B H 0.1467 -0.3223 0.0034 0.064 Uiso 0.565(7) 1 calc PR A 2
C16A C 0.2219(13) -0.4042(14) 0.2369(13) 0.046(2) Uani 0.435(7) 1 d PU A 1
H16A H 0.2309 -0.4890 0.2498 0.055 Uiso 0.435(7) 1 calc PR A 1
C16B C 0.1927(7) -0.4026(7) 0.1593(10) 0.052(2) Uani 0.565(7) 1 d PU A 2
H16B H 0.1854 -0.4842 0.1340 0.063 Uiso 0.565(7) 1 calc PR A 2
C17A C 0.2612(8) -0.3213(10) 0.3286(9) 0.050(2) Uani 0.435(7) 1 d PU A 1
H17A H 0.2970 -0.3499 0.4020 0.060 Uiso 0.435(7) 1 calc PR A 1
C17B C 0.2261(10) -0.3800(11) 0.2720(10) 0.053(2) Uani 0.565(7) 1 d PU A 2
H17B H 0.2450 -0.4453 0.3233 0.063 Uiso 0.565(7) 1 calc PR A 2
C18A C 0.2444(7) -0.1946(10) 0.3054(9) 0.0438(19) Uani 0.435(7) 1 d PU A 1
H18A H 0.2702 -0.1380 0.3644 0.053 Uiso 0.435(7) 1 calc PR A 1
C18B C 0.2319(6) -0.2572(8) 0.3100(7) 0.0453(15) Uani 0.565(7) 1 d PU A 2
H18B H 0.2539 -0.2423 0.3870 0.054 Uiso 0.565(7) 1 calc PR A 2
N1 N 0.42565(16) 0.18893(19) 0.21183(17) 0.0277(5) Uani 1 1 d D A 1
O1 O 0.46005(14) -0.02094(16) 0.29016(15) 0.0322(4) Uani 1 1 d . A 1
O2 O 0.61065(17) 0.0154(2) 0.44408(17) 0.0488(6) Uani 1 1 d . A 1
O3 O 0.36918(14) 0.00766(16) 0.08723(14) 0.0333(4) Uani 1 1 d . A 1
O4 O 0.40369(19) 0.0831(2) -0.05917(16) 0.0502(6) Uani 1 1 d . A 1

loop_
_atom_site_aniso_label
_atom_site_aniso_U_11
_atom_site_aniso_U_22
_atom_site_aniso_U_33
_atom_site_aniso_U_23
_atom_site_aniso_U_13
_atom_site_aniso_U_12
B1 0.0261(14) 0.0230(14) 0.0329(15) -0.0048(12) 0.0115(12) -0.0027(11)
C1 0.0286(13) 0.0385(15) 0.0315(14) -0.0037(12) 0.0100(12) 0.0011(12)
C2 0.0291(13) 0.0341(15) 0.0389(15) -0.0049(12) 0.0109(12) -0.0030(11)
C3 0.0368(14) 0.0350(15) 0.0332(15) 0.0018(12) 0.0157(12) 0.0032(12)
C4 0.0466(16) 0.0380(15) 0.0400(15) -0.0024(12) 0.0242(13) -0.0092(13)
C5A 0.024(4) 0.028(4) 0.038(4) 0.003(3) 0.016(3) -0.010(3)
C5B 0.034(5) 0.020(4) 0.053(4) -0.009(3) 0.013(4) 0.006(4)
C6A 0.030(3) 0.029(3) 0.049(3) 0.005(3) 0.015(3) -0.006(2)
C6B 0.031(2) 0.027(2) 0.045(2) -0.0073(18) 0.0188(18) -0.0006(17)
C7A 0.036(3) 0.033(3) 0.075(4) 0.008(3) 0.016(3) -0.001(3)
C7B 0.043(2) 0.039(2) 0.070(3) -0.016(2) 0.031(2) 0.005(2)
C8A 0.025(3) 0.039(4) 0.081(4) 0.014(3) 0.016(3) 0.005(3)
C8B 0.044(3) 0.042(3) 0.071(3) -0.008(2) 0.036(2) 0.010(2)
C9A 0.029(4) 0.041(4) 0.060(4) 0.019(4) 0.017(4) -0.003(3)
C9B 0.039(3) 0.040(3) 0.044(3) 0.004(3) 0.027(3) 0.005(2)
C10A 0.028(3) 0.036(3) 0.045(3) 0.011(3) 0.012(2) -0.006(3)
C10B 0.029(2) 0.031(2) 0.034(2) 0.0003(17) 0.0129(17) 0.0028(17)
C11A 0.016(4) 0.026(4) 0.040(3) -0.005(4) 0.018(3) 0.006(3)
C11B 0.027(4) 0.026(3) 0.036(3) 0.003(2) 0.013(3) -0.009(3)
C12A 0.045(5) 0.060(6) 0.084(7) 0.026(5) 0.040(5) 0.008(4)
C12B 0.030(3) 0.053(3) 0.063(3) 0.000(3) 0.017(2) 0.014(2)
C13B 0.032(3) 0.030(3) 0.056(4) 0.009(4) 0.023(3) 0.008(2)
C13A 0.029(3) 0.032(3) 0.050(4) 0.007(4) 0.027(3) -0.011(3)
C14B 0.037(3) 0.028(3) 0.068(4) -0.005(3) 0.027(3) -0.003(2)
C14A 0.045(4) 0.042(4) 0.062(4) 0.003(4) 0.028(3) -0.001(3)
C15A 0.049(4) 0.042(5) 0.077(5) 0.007(4) 0.030(4) 0.000(4)
C15B 0.043(3) 0.035(4) 0.089(4) -0.006(3) 0.033(3) -0.003(3)
C16A 0.044(4) 0.032(4) 0.076(6) 0.010(4) 0.039(4) -0.001(3)
C16B 0.041(4) 0.026(3) 0.095(5) 0.006(4) 0.032(4) 0.002(3)
C17A 0.044(4) 0.035(5) 0.076(4) 0.017(4) 0.028(3) 0.007(3)
C17B 0.039(3) 0.030(5) 0.090(6) 0.014(4) 0.025(4) 0.004(3)
C18A 0.033(3) 0.035(4) 0.063(4) 0.010(4) 0.018(3) 0.000(3)
C18B 0.033(3) 0.031(4) 0.076(3) 0.023(4) 0.024(2) 0.008(3)
N1 0.0284(11) 0.0259(11) 0.0310(11) -0.0019(9) 0.0138(9) -0.0018(9)
O1 0.0319(9) 0.0287(10) 0.0357(10) 0.0011(8) 0.0124(8) 0.0020(8)
O2 0.0423(12) 0.0524(13) 0.0406(12) 0.0034(10) 0.0032(10) 0.0028(10)
O3 0.0385(10) 0.0293(10) 0.0347(10) -0.0050(8) 0.0167(8) -0.0024(8)
O4 0.0726(15) 0.0485(13) 0.0340(11) 0.0002(9) 0.0252(10) 0.0032(11)

loop_
_atom_type_symbol
_atom_type_description
_atom_type_scat_dispersion_real
_atom_type_scat_dispersion_imag
_atom_type_scat_source
C C 0.0033 0.0016 'International Tables Vol C Tables 4.2.6.8 and 6.1.1.4'
H H 0.0000 0.0000 'International Tables Vol C Tables 4.2.6.8 and 6.1.1.4'
B B 0.0013 0.0007 'International Tables Vol C Tables 4.2.6.8 and 6.1.1.4'
N N 0.0061 0.0033 'International Tables Vol C Tables 4.2.6.8 and 6.1.1.4'
O O 0.0106 0.0060 'International Tables Vol C Tables 4.2.6.8 and 6.1.1.4'

loop_
_geom_angle_atom_site_label_1
_geom_angle_atom_site_label_2
_geom_angle_atom_site_label_3
_geom_angle
O3 B1 O1 111.2(2)
O3 B1 N1 102.86(19)
O1 B1 N1 102.47(19)
O3 B1 C11A 116.6(10)
O1 B1 C11A 116.1(10)
N1 B1 C11A 105.4(9)
O2 C1 O1 123.6(3)
O2 C1 C2 124.9(2)
O1 C1 C2 111.5(2)
N1 C2 C1 107.2(2)
N1 C2 H2A 110.3
C1 C2 H2A 110.3
N1 C2 H2B 110.3
C1 C2 H2B 110.3
H2A C2 H2B 108.5
O4 C3 O3 124.0(3)
O4 C3 C4 123.9(3)
O3 C3 C4 112.1(2)
N1 C4 C3 107.0(2)
N1 C4 H4A 110.3
C3 C4 H4A 110.3
N1 C4 H4B 110.3
C3 C4 H4B 110.3
H4A C4 H4B 108.6
N1 C5A C6A 99.5(14)
N1 C5A H5AA 111.9
C6A C5A H5AA 111.9
N1 C5A H5AB 111.9
C6A C5A H5AB 111.9
H5AA C5A H5AB 109.6
N1 C5A H5BA 105(3)
C6A C5A H5BA 47(3)
H5AA C5A H5BA 66.4
H5AB C5A H5BA 140.5
N1 C5A H5BB 111(4)
C6A C5A H5BB 148(4)
H5AA C5A H5BB 67.2
H5AB C5A H5BB 46.8
H5BA C5A H5BB 129(5)
C6B C5B H5BA 114(4)
C6B C5B H5BB 112(3)
H5BA C5B H5BB 117(4)
C7A C6A C11A 106.6(9)
C7A C6A C5A 114.4(8)
C11A C6A C5A 107.6(12)
C7A C6A H5BA 110(2)
C11A C6A H5BA 137(3)
C5A C6A H5BA 36(3)
C7A C6A H6A 109.4
C11A C6A H6A 109.4
C5A C6A H6A 109.4
H5BA C6A H6A 78.9
C7A C6A H11B 101(3)
C11A C6A H11B 37(3)
C5A C6A H11B 138(3)
H5BA C6A H11B 146(4)
H6A C6A H11B 77.4
C5B C6B C7B 119.3(5)
C5B C6B C11B 98.5(9)
C7B C6B C11B 115.2(6)
C5B C6B H6B 113(3)
C7B C6B H6B 107(3)
C11B C6B H6B 103(3)
C8A C7A C6A 120.2(7)
C8A C7A H7A 119.9
C6A C7A H7A 119.9
C8B C7B C6B 121.3(4)
C8B C7B H7B 119.3
C6B C7B H7B 119.3
C7A C8A C9A 126.4(8)
C7A C8A H8A 116.8
C9A C8A H8A 116.8
C7B C8B C9B 125.0(4)
C7B C8B H8B 117.5
C9B C8B H8B 117.5
C12A C9A C8A 110.7(9)
C12A C9A C10A 114.5(8)
C8A C9A C10A 111.3(7)
C12A C9A H9A 106.7
C8A C9A H9A 106.7
C10A C9A H9A 106.7
C12B C9B C8B 109.0(5)
C12B C9B C10B 114.5(4)
C8B C9B C10B 111.3(4)
C12B C9B H9B 107.2
C8B C9B H9B 107.2
C10B C9B H9B 107.2
C11A C10A C9A 106.9(12)
C11A C10A C13A 112.8(12)
C9A C10A C13A 114.6(7)
C11A C10A H10A 107.4
C9A C10A H10A 107.4
C13A C10A H10A 107.4
C11A C10A H11B 43(3)
C9A C10A H11B 106(3)
C13A C10A H11B 138(3)
H10A C10A H11B 66.5
C13B C10B C9B 111.3(5)
C13B C10B C11B 116.5(8)
C9B C10B C11B 111.5(7)
C13B C10B H10B 105.5
C9B C10B H10B 105.5
C11B C10B H10B 105.5
C10A C11A C6A 112.0(16)
C10A C11A B1 124.2(17)
C6A C11A B1 92.2(13)
C10A C11A H11A 108.9
C6A C11A H11A 108.9
B1 C11A H11A 108.9
C10A C11A H11B 63(4)
C6A C11A H11B 55(4)
B1 C11A H11B 99(4)
H11A C11A H11B 148.7
C6B C11B C10B 105.2(11)
C6B C11B H11B 111(4)
C10B C11B H11B 101(3)
C9B C12B H12D 109.5
C9B C12B H12E 109.5
H12D C12B H12E 109.5
C9B C12B H12F 109.5
H12D C12B H12F 109.5
H12E C12B H12F 109.5
C18B C13B C14B 116.9(9)
C18B C13B C10B 124.3(8)
C14B C13B C10B 118.8(8)
C18A C13A C14A 120.8(13)
C18A C13A C10A 124.8(12)
C14A C13A C10A 114.1(10)
C15B C14B C13B 121.5(8)
C15B C14B H14B 119.3
C13B C14B H14B 119.3
C13A C14A C15A 121.2(11)
C13A C14A H14A 119.4
C15A C14A H14A 119.4
C16A C15A C14A 117.8(12)
C16A C15A H15A 121.1
C14A C15A H15A 121.1
C14B C15B C16B 118.3(8)
C14B C15B H15B 120.8
C16B C15B H15B 120.8
C15A C16A C17A 120.7(13)
C15A C16A H16A 119.7
C17A C16A H16A 119.7
C17B C16B C15B 121.6(9)
C17B C16B H16B 119.2
C15B C16B H16B 119.2
C18A C17A C16A 117.7(11)
C18A C17A H17A 121.1
C16A C17A H17A 121.1
C16B C17B C18B 119.3(10)
C16B C17B H17B 120.4
C18B C17B H17B 120.4
C13A C18A C17A 121.3(12)
C13A C18A H18A 119.4
C17A C18A H18A 119.4
C13B C18B C17B 122.1(9)
C13B C18B H18B 119.0
C17B C18B H18B 119.0
C2 N1 C4 114.7(2)
C2 N1 C5A 112.6(12)
C4 N1 C5A 112.1(10)
C2 N1 B1 103.97(19)
C4 N1 B1 104.04(19)
C5A N1 B1 108.5(10)
C1 O1 B1 113.7(2)
C3 O3 B1 113.4(2)

loop_
_geom_bond_atom_site_label_1
_geom_bond_atom_site_label_2
_geom_bond_distance
B1 O3 1.473(3)
B1 O1 1.474(3)
B1 N1 1.662(3)
B1 C11A 1.70(2)
C1 O2 1.199(3)
C1 O1 1.330(3)
C1 C2 1.513(4)
C2 N1 1.486(3)
C2 H2A 0.9700
C2 H2B 0.9700
C3 O4 1.203(3)
C3 O3 1.330(3)
C3 C4 1.505(4)
C4 N1 1.487(3)
C4 H4A 0.9700
C4 H4B 0.9700
C5A N1 1.512(16)
C5A C6A 1.62(3)
C5A H5AA 0.9700
C5A H5AB 0.9700
C5A H5BA 0.95(6)
C5A H5BB 0.92(6)
C5B C6B 1.487(15)
C5B H5BA 0.92(5)
C5B H5BB 1.05(5)
C6A C7A 1.502(11)
C6A C11A 1.62(3)
C6A H5BA 1.20(5)
C6A H6A 0.9800
C6A H11B 1.33(6)
C6B C7B 1.490(6)
C6B C11B 1.529(18)
C6B H6B 1.09(6)
C7A C8A 1.309(11)
C7A H7A 0.9300
C7B C8B 1.323(7)
C7B H7B 0.9300
C8A C9A 1.494(11)
C8A H8A 0.9300
C8B C9B 1.524(7)
C8B H8B 0.9300
C9A C12A 1.491(13)
C9A C10A 1.550(11)
C9A H9A 0.9800
C9B C12B 1.520(8)
C9B C10B 1.567(7)
C9B H9B 0.9800
C10A C11A 1.36(2)
C10A C13A 1.558(16)
C10A H10A 0.9800
C10A H11B 1.27(6)
C10B C13B 1.490(12)
C10B C11B 1.597(16)
C10B H10B 0.9800
C11A H11A 0.9800
C11A H11B 0.97(6)
C11B H11B 1.00(6)
C12A H12A 0.9600
C12A H12B 0.9600
C12A H12C 0.9600
C12B H12D 0.9600
C12B H12E 0.9600
C12B H12F 0.9600
C13B C18B 1.394(12)
C13B C14B 1.423(12)
C13A C18A 1.342(14)
C13A C14A 1.352(17)
C14B C15B 1.398(9)
C14B H14B 0.9300
C14A C15A 1.399(15)
C14A H14A 0.9300
C15A C16A 1.387(18)
C15A H15A 0.9300
C15B C16B 1.406(11)
C15B H15B 0.9300
C16A C17A 1.408(16)
C16A H16A 0.9300
C16B C17B 1.362(15)
C16B H16B 0.9300
C17A C18A 1.399(12)
C17A H17A 0.9300
C17B C18B 1.403(13)
C17B H17B 0.9300
C18A H18A 0.9300
C18B H18B 0.9300

loop_
_geom_torsion_atom_site_label_1
_geom_torsion_atom_site_label_2
_geom_torsion_atom_site_label_3
_geom_torsion_atom_site_label_4
_geom_torsion
O2 C1 C2 N1 178.4(2)
O1 C1 C2 N1 -1.3(3)
O4 C3 C4 N1 171.3(3)
O3 C3 C4 N1 -7.8(3)
N1 C5A C6A C7A 167.4(9)
N1 C5A C6A C11A 49.2(17)
C11A C6A C7A C8A -21.1(15)
C5A C6A C7A C8A -139.8(13)
C5B C6B C7B C8B 142.7(10)
C11B C6B C7B C8B 25.8(10)
C6A C7A C8A C9A 2.9(15)
C6B C7B C8B C9B -3.1(9)
C7A C8A C9A C12A 115.6(11)
C7A C8A C9A C10A -12.8(15)
C7B C8B C9B C12B -115.4(6)
C7B C8B C9B C10B 11.8(9)
C12A C9A C10A C11A -80.8(15)
C8A C9A C10A C11A 45.5(16)
C12A C9A C10A C13A 45.0(12)
C8A C9A C10A C13A 171.4(8)
C12B C9B C10B C13B -49.1(8)
C8B C9B C10B C13B -173.3(6)
C12B C9B C10B C11B 82.8(9)
C8B C9B C10B C11B -41.4(9)
C9A C10A C11A C6A -69.3(18)
C13A C10A C11A C6A 163.9(12)
C9A C10A C11A B1 -178.2(17)
C13A C10A C11A B1 55(2)
C7A C6A C11A C10A 57.6(19)
C5A C6A C11A C10A -179.3(16)
C7A C6A C11A B1 -173.9(9)
C5A C6A C11A B1 -50.8(15)
O3 B1 C11A C10A 39(2)
O1 B1 C11A C10A -95(2)
N1 B1 C11A C10A 152.6(19)
O3 B1 C11A C6A -79.4(12)
O1 B1 C11A C6A 146.5(8)
N1 B1 C11A C6A 33.9(13)
C5B C6B C11B C10B 179.2(9)
C7B C6B C11B C10B -52.7(10)
C13B C10B C11B C6B -169.7(7)
C9B C10B C11B C6B 61.0(10)
C9B C10B C13B C18B -94.0(10)
C11B C10B C13B C18B 136.7(10)
C9B C10B C13B C14B 90.3(9)
C11B C10B C13B C14B -39.0(12)
C11A C10A C13A C18A 50(2)
C9A C10A C13A C18A -72.4(14)
C11A C10A C13A C14A -136.4(16)
C9A C10A C13A C14A 100.9(12)
C18B C13B C14B C15B 6.9(13)
C10B C13B C14B C15B -177.1(7)
C18A C13A C14A C15A -7.1(19)
C10A C13A C14A C15A 179.3(10)
C13A C14A C15A C16A 8.3(17)
C13B C14B C15B C16B -4.7(10)
C14A C15A C16A C17A -5.1(19)
C14B C15B C16B C17B -0.5(12)
C15A C16A C17A C18A 0.9(18)
C15B C16B C17B C18B 3.2(15)
C14A C13A C18A C17A 2.5(18)
C10A C13A C18A C17A 175.4(9)
C16A C17A C18A C13A 0.5(15)
C14B C13B C18B C17B -4.1(14)
C10B C13B C18B C17B -179.9(9)
C16B C17B C18B C13B -0.8(15)
C1 C2 N1 C4 -106.0(2)
C1 C2 N1 C5A 124.2(9)
C1 C2 N1 B1 6.9(2)
C3 C4 N1 C2 120.3(2)
C3 C4 N1 C5A -109.7(12)
C3 C4 N1 B1 7.4(3)
C6A C5A N1 C2 -136.8(10)
C6A C5A N1 C4 92.1(11)
C6A C5A N1 B1 -22.3(15)
O3 B1 N1 C2 -125.4(2)
O1 B1 N1 C2 -9.9(2)
C11A B1 N1 C2 112.0(10)
O3 B1 N1 C4 -5.0(2)
O1 B1 N1 C4 110.5(2)
C11A B1 N1 C4 -127.6(10)
O3 B1 N1 C5A 114.5(12)
O1 B1 N1 C5A -130.0(12)
C11A B1 N1 C5A -8.1(16)
O2 C1 O1 B1 174.2(2)
C2 C1 O1 B1 -6.1(3)
O3 B1 O1 C1 119.2(2)
N1 B1 O1 C1 9.9(3)
C11A B1 O1 C1 -104.3(10)
O4 C3 O3 B1 -174.7(3)
C4 C3 O3 B1 4.4(3)
O1 B1 O3 C3 -108.6(2)
N1 B1 O3 C3 0.5(3)
C11A B1 O3 C3 115.2(10)
